data_4347542
loop_
_publ_author_name
'Pal, Nabhendu'
'Majumdar, Amit'

_publ_section_title
;
 Controlling the Reactivity of Bifunctional Ligands: Carboxylate-Bridged
 Nonheme Diiron(II) Complexes Bearing Free Thiol Groups.
;
_journal_issue 6
_journal_name_full 'Inorganic chemistry'
_journal_page_first 3181
_journal_page_last 3191
_journal_paper_doi 10.1021/acs.inorgchem.6b00316
_journal_volume 55
_journal_year 2016
_chemical_formula_moiety 'C43 H50 N10 O'
_chemical_formula_sum 'C43 H50 N10 O'
_chemical_formula_weight 722.93
_space_group_crystal_system monoclinic
_space_group_IT_number 14
_space_group_name_Hall '-P 2ybc'
_space_group_name_H-M_alt 'P 1 21/c 1'
_atom_sites_solution_hydrogens geom
_audit_creation_date 2015-09-14
_audit_creation_method
;
Olex2 1.2
(compiled 2014.08.28 svn.r2986 for OlexSys, GUI svn.r4874)
;
_cell_angle_alpha 90
_cell_angle_beta 96.525(11)
_cell_angle_gamma 90
_cell_formula_units_Z 4
_cell_length_a 9.205(6)
_cell_length_b 16.268(11)
_cell_length_c 25.917(18)
_cell_measurement_reflns_used 3118
_cell_measurement_temperature 150(2)
_cell_measurement_theta_max 19.75
_cell_measurement_theta_min 2.23
_cell_volume 3856(5)
_computing_cell_refinement 'SAINT v8.34A (Bruker, 2013)'
_computing_data_collection 'APEX2 v2014.7-1 (Bruker-Axs,2014)'
_computing_data_reduction 'SAINT v8.34A (Bruker, 2013)'
_computing_molecular_graphics 'Olex2 (Dolomanov et al., 2009)'
_computing_publication_material 'Olex2 (Dolomanov et al., 2009)'
_computing_structure_refinement 'SHELXL-97 (Sheldrick, 2008)'
_computing_structure_solution 'SHELXS-97 (Sheldrick, 2008)'
_diffrn_ambient_temperature 150(2)
_diffrn_measured_fraction_theta_full 1.000
_diffrn_measured_fraction_theta_max 0.990
_diffrn_measurement_device_type 'Bruker APEX-II CCD'
_diffrn_measurement_method 'phi and omega scan'
_diffrn_radiation_monochromator graphite
_diffrn_radiation_probe x-ray
_diffrn_radiation_type MoK\a
_diffrn_radiation_wavelength 0.71073
_diffrn_reflns_av_R_equivalents 0.0555
_diffrn_reflns_av_unetI/netI 0.0667
_diffrn_reflns_Laue_measured_fraction_full 1.000
_diffrn_reflns_Laue_measured_fraction_max 0.990
_diffrn_reflns_limit_h_max 11
_diffrn_reflns_limit_h_min -11
_diffrn_reflns_limit_k_max 19
_diffrn_reflns_limit_k_min -19
_diffrn_reflns_limit_l_max 31
_diffrn_reflns_limit_l_min 0
_diffrn_reflns_number 14512
_diffrn_reflns_point_group_measured_fraction_full 1.000
_diffrn_reflns_point_group_measured_fraction_max 0.990
_diffrn_reflns_theta_full 25.242
_diffrn_reflns_theta_max 25.916
_diffrn_reflns_theta_min 1.481
_diffrn_source_type 'fine-focus sealed tube'
_diffrn_standards_number 0
_exptl_absorpt_coefficient_mu 0.078
_exptl_absorpt_correction_T_max 0.7453
_exptl_absorpt_correction_T_min 0.6510
_exptl_absorpt_correction_type multi-scan
_exptl_absorpt_process_details
;
SADABS-2012/1 (Bruker,2012) was used for absorption correction.
wR2(int) was 0.1168 before and 0.0549 after correction.
The Ratio of minimum to maximum transmission is 0.8735.
The \l/2 correction factor is 0.0015.
;
_exptl_crystal_colour colorless
_exptl_crystal_density_diffrn 1.245
_exptl_crystal_density_method 'not measured'
_exptl_crystal_description block
_exptl_crystal_F_000 1544
_exptl_crystal_size_max 0.3
_exptl_crystal_size_mid 0.2
_exptl_crystal_size_min 0.1
_refine_diff_density_max 0.471
_refine_diff_density_min -0.387
_refine_diff_density_rms 0.046
_refine_ls_extinction_method none
_refine_ls_goodness_of_fit_ref 1.049
_refine_ls_hydrogen_treatment constr
_refine_ls_matrix_type full
_refine_ls_number_parameters 488
_refine_ls_number_reflns 7437
_refine_ls_number_restraints 4
_refine_ls_restrained_S_all 1.339
_refine_ls_R_factor_all 0.1432
_refine_ls_R_factor_gt 0.0704
_refine_ls_shift/su_max 0.000
_refine_ls_shift/su_mean 0.000
_refine_ls_structure_factor_coef Fsqd
_refine_ls_weighting_details 'w=1/[\s^2^(Fo^2^)+(0.0923P)^2^+0.5924P] where P=(Fo^2^+2Fc^2^)/3'
_refine_ls_weighting_scheme calc
_refine_ls_wR_factor_gt 0.1777
_refine_ls_wR_factor_ref 0.2143
_reflns_Friedel_coverage 0.000
_reflns_number_gt 3746
_reflns_number_total 7437
_reflns_threshold_expression 'I > 2\s(I)'
_cod_data_source_file ic6b00316_si_002.cif
_cod_data_source_block HNEtHPTB
_cod_original_sg_symbol_H-M P21/c
_cod_database_code 4347542
_shelxl_version_number 2014-3
_shelx_space_group_comment
;
The symmetry employed for this shelxl refinement is uniquely defined
by the following loop, which should always be used as a source of
symmetry information in preference to the above space-group names.
They are only intended as comments.
;
_shelx_estimated_absorpt_t_max 0.992
_shelx_estimated_absorpt_t_min 0.977
_olex2_refinement_description
;
1. Fixed Uiso
 At 1.2 times of:
  All C(H) groups, All C(H,H) groups, All C(H,H,H,H) groups
 At 1.5 times of:
  All C(H,H,H) groups, All O(H) groups
2. Restrained distances
 C1-O1A = C2-O1B
 1 with sigma of 0.02
 C21-C22A \\sim C21-C22B
 with sigma of 0.02
 C32-C33A \\sim C32-C33B
 with sigma of 0.02
3. Uiso/Uaniso restraints and constraints
Uanis(N8) = Uanis(C32) = Uanis(C33A) = Uanis(C33B)
Uanis(N5) = Uanis(C21) = Uanis(C22A) = Uanis(C22B)
4. Others
 Sof(H1B)=Sof(O1B)=Sof(H1BA)=1-FVAR(1)
 Sof(H1A)=Sof(O1A)=Sof(H1AA)=FVAR(1)
 Sof(H21C)=Sof(H21D)=Sof(C22B)=Sof(H22D)=Sof(H22E)=Sof(H22F)=Sof(H32C)=
 Sof(H32D)=Sof(C33B)=Sof(H33D)=Sof(H33E)=Sof(H33F)=1-FVAR(2)
 Sof(H21A)=Sof(H21B)=Sof(C22A)=Sof(H22A)=Sof(H22B)=Sof(H22C)=Sof(H32A)=
 Sof(H32B)=Sof(C33A)=Sof(H33A)=Sof(H33B)=Sof(H33C)=FVAR(2)
5.a Ternary CH refined with riding coordinates:
 C1(H1A), C1(H1B)
5.b Secondary CH2 refined with riding coordinates:
 C2(H2A,H2B), C3(H3A,H3B), C11(H11A,H11B), C13(H13A,H13B), C21(H21A,H21B),
 C21(H21C,H21D), C23(H23A,H23B), C24(H24A,H24B), C32(H32A,H32B), C32(H32C,H32D),
  C34(H34A,H34B), C42(H42A,H42B)
5.c Aromatic/amide H refined with riding coordinates:
 C6(H6), C7(H7), C8(H8), C9(H9), C16(H16), C17(H17), C18(H18), C19(H19),
 C27(H27), C28(H28), C29(H29), C30(H30), C37(H37), C38(H38), C39(H39), C40(H40)
5.d Idealised Me refined as rotating group:
 C12(H12A,H12B,H12C), C22A(H22A,H22B,H22C), C22B(H22D,H22E,H22F), C33A(H33A,
 H33B,H33C), C33B(H33D,H33E,H33F), C43(H43A,H43B,H43C)
5.e Idealised tetrahedral OH refined as rotating group:
 O1A(H1AA), O1B(H1BA)
;
_olex2_submission_special_instructions 'No special instructions were received'

loop_
_space_group_symop_operation_xyz
'x, y, z'
'-x, y+1/2, -z+1/2'
'-x, -y, -z'
'x, -y-1/2, z-1/2'

loop_
_atom_site_label
_atom_site_type_symbol
_atom_site_fract_x
_atom_site_fract_y
_atom_site_fract_z
_atom_site_U_iso_or_equiv
_atom_site_adp_type
_atom_site_occupancy
_atom_site_site_symmetry_order
_atom_site_calc_flag
_atom_site_refinement_flags_posn
_atom_site_refinement_flags_occupancy
_atom_site_disorder_assembly
_atom_site_disorder_group
C1 C 0.0805(4) 0.3267(2) 0.15489(12) 0.0559(9) Uani 1 1 d D . . .
H1A H 0.1470 0.2844 0.1728 0.067 Uiso 0.537(5) 1 calc R P A 1
H1B H 0.0177 0.2903 0.1306 0.067 Uiso 0.463(5) 1 calc R P A 2
C2 C -0.0061(3) 0.3687(2) 0.19284(12) 0.0534(8) Uani 1 1 d D . . .
H2A H 0.0617 0.3988 0.2186 0.064 Uiso 1 1 calc R . . .
H2B H -0.0723 0.4095 0.1741 0.064 Uiso 1 1 calc R . . .
C3 C -0.2362(3) 0.2960(2) 0.19052(12) 0.0551(9) Uani 1 1 d . . . .
H3A H -0.2224 0.2875 0.1536 0.066 Uiso 1 1 calc R . . .
H3B H -0.2983 0.3453 0.1927 0.066 Uiso 1 1 calc R . . .
C4 C -0.3131(3) 0.2232(2) 0.20943(12) 0.0537(8) Uani 1 1 d . . . .
C5 C -0.4672(3) 0.1455(2) 0.24287(12) 0.0583(9) Uani 1 1 d . . . .
C6 C -0.5839(4) 0.1137(3) 0.26640(14) 0.0774(11) Uani 1 1 d . . . .
H6 H -0.6537 0.1489 0.2794 0.093 Uiso 1 1 calc R . . .
C7 C -0.5946(5) 0.0291(3) 0.27022(16) 0.0896(13) Uani 1 1 d . . . .
H7 H -0.6726 0.0059 0.2864 0.107 Uiso 1 1 calc R . . .
C8 C -0.4944(5) -0.0223(3) 0.25095(16) 0.0887(13) Uani 1 1 d . . . .
H8 H -0.5058 -0.0800 0.2543 0.106 Uiso 1 1 calc R . . .
C9 C -0.3772(4) 0.0074(3) 0.22683(15) 0.0784(11) Uani 1 1 d . . . .
H9 H -0.3088 -0.0284 0.2135 0.094 Uiso 1 1 calc R . . .
C10 C -0.3664(4) 0.0928(2) 0.22336(12) 0.0584(9) Uani 1 1 d . . . .
C11 C -0.1385(4) 0.1156(2) 0.17929(14) 0.0676(10) Uani 1 1 d . . . .
H11A H -0.1082 0.1590 0.1560 0.081 Uiso 1 1 calc R . . .
H11B H -0.1636 0.0660 0.1580 0.081 Uiso 1 1 calc R . . .
C12 C -0.0115(4) 0.0959(3) 0.22009(15) 0.0803(12) Uani 1 1 d . . . .
H12A H 0.0737 0.0797 0.2029 0.121 Uiso 1 1 calc GR . . .
H12B H -0.0389 0.0507 0.2420 0.121 Uiso 1 1 calc GR . . .
H12C H 0.0128 0.1446 0.2416 0.121 Uiso 1 1 calc GR . . .
C13 C -0.1130(3) 0.3365(2) 0.27282(11) 0.0616(9) Uani 1 1 d . . . .
H13A H -0.1944 0.3047 0.2849 0.074 Uiso 1 1 calc R . . .
H13B H -0.1405 0.3953 0.2725 0.074 Uiso 1 1 calc R . . .
C14 C 0.0212(3) 0.3243(2) 0.31013(12) 0.0516(8) Uani 1 1 d . . . .
C15 C 0.2409(4) 0.3098(2) 0.34758(13) 0.0592(9) Uani 1 1 d . . . .
C16 C 0.3924(4) 0.3028(2) 0.35960(16) 0.0795(12) Uani 1 1 d . . . .
H16 H 0.4558 0.3009 0.3332 0.095 Uiso 1 1 calc R . . .
C17 C 0.4458(5) 0.2987(3) 0.41153(18) 0.0852(13) Uani 1 1 d . . . .
H17 H 0.5484 0.2953 0.4209 0.102 Uiso 1 1 calc R . . .
C18 C 0.3543(5) 0.2994(3) 0.45020(17) 0.0869(13) Uani 1 1 d . . . .
H18 H 0.3956 0.2947 0.4854 0.104 Uiso 1 1 calc R . . .
C19 C 0.2050(5) 0.3068(2) 0.43928(14) 0.0753(11) Uani 1 1 d . . . .
H19 H 0.1425 0.3076 0.4660 0.090 Uiso 1 1 calc R . . .
C20 C 0.1504(4) 0.31292(19) 0.38716(12) 0.0536(8) Uani 1 1 d . . . .
C21 C -0.1224(4) 0.3319(2) 0.38759(12) 0.0589(6) Uani 1 1 d . . . .
H21A H -0.1166 0.2988 0.4198 0.071 Uiso 0.459(12) 1 calc R P B 1
H21B H -0.2088 0.3138 0.3641 0.071 Uiso 0.459(12) 1 calc R P B 1
H21C H -0.0999 0.3156 0.4244 0.071 Uiso 0.541(12) 1 calc R P B 2
H21D H -0.1961 0.2927 0.3714 0.071 Uiso 0.541(12) 1 calc R P B 2
C22A C -0.1344(13) 0.4234(5) 0.4001(4) 0.0589(6) Uani 0.459(12) 1 d . P B 1
H22A H -0.1470 0.4550 0.3677 0.088 Uiso 0.459(12) 1 calc GR P B 1
H22B H -0.0450 0.4414 0.4213 0.088 Uiso 0.459(12) 1 calc GR P B 1
H22C H -0.2187 0.4324 0.4193 0.088 Uiso 0.459(12) 1 calc GR P B 1
C22B C -0.1922(10) 0.4164(4) 0.3863(3) 0.0589(6) Uani 0.541(12) 1 d . P B 2
H22D H -0.1177 0.4576 0.3975 0.088 Uiso 0.541(12) 1 calc GR P B 2
H22E H -0.2687 0.4173 0.4097 0.088 Uiso 0.541(12) 1 calc GR P B 2
H22F H -0.2355 0.4288 0.3509 0.088 Uiso 0.541(12) 1 calc GR P B 2
C23 C 0.1659(3) 0.38739(19) 0.12607(12) 0.0514(8) Uani 1 1 d . . . .
H23A H 0.0974 0.4246 0.1052 0.062 Uiso 1 1 calc R . . .
H23B H 0.2290 0.4212 0.1513 0.062 Uiso 1 1 calc R . . .
C24 C 0.2734(3) 0.3877(2) 0.04345(12) 0.0555(9) Uani 1 1 d . . . .
H24A H 0.3577 0.3649 0.0276 0.067 Uiso 1 1 calc R . . .
H24B H 0.2951 0.4461 0.0520 0.067 Uiso 1 1 calc R . . .
C25 C 0.1393(3) 0.38339(19) 0.00421(12) 0.0494(8) Uani 1 1 d . . . .
C26 C -0.0796(4) 0.3729(2) -0.03408(13) 0.0544(8) Uani 1 1 d . . . .
C27 C -0.2301(4) 0.3621(2) -0.04684(15) 0.0688(10) Uani 1 1 d . . . .
H27 H -0.2921 0.3498 -0.0210 0.083 Uiso 1 1 calc R . . .
C28 C -0.2854(5) 0.3701(2) -0.09847(18) 0.0823(12) Uani 1 1 d . . . .
H28 H -0.3875 0.3640 -0.1081 0.099 Uiso 1 1 calc R . . .
C29 C -0.1948(5) 0.3870(2) -0.13677(16) 0.0818(13) Uani 1 1 d . . . .
H29 H -0.2367 0.3916 -0.1719 0.098 Uiso 1 1 calc R . . .
C30 C -0.0466(5) 0.3971(2) -0.12514(14) 0.0750(11) Uani 1 1 d . . . .
H30 H 0.0152 0.4077 -0.1513 0.090 Uiso 1 1 calc R . . .
C31 C 0.0087(4) 0.39094(19) -0.07270(12) 0.0556(9) Uani 1 1 d . . . .
C32 C 0.2820(4) 0.4143(2) -0.07316(13) 0.0677(6) Uani 1 1 d . . . .
H32A H 0.2782 0.3813 -0.1054 0.081 Uiso 0.459(12) 1 calc R P B 1
H32B H 0.3696 0.3970 -0.0499 0.081 Uiso 0.459(12) 1 calc R P B 1
H32C H 0.2612 0.4021 -0.1107 0.081 Uiso 0.541(12) 1 calc R P B 2
H32D H 0.3616 0.3773 -0.0585 0.081 Uiso 0.541(12) 1 calc R P B 2
C33A C 0.2951(11) 0.5041(5) -0.0862(4) 0.0677(6) Uani 0.459(12) 1 d . P B 1
H33A H 0.2195 0.5186 -0.1145 0.102 Uiso 0.459(12) 1 calc GR P B 1
H33B H 0.3918 0.5147 -0.0971 0.102 Uiso 0.459(12) 1 calc GR P B 1
H33C H 0.2824 0.5374 -0.0555 0.102 Uiso 0.459(12) 1 calc GR P B 1
C33B C 0.3318(9) 0.5024(4) -0.0662(4) 0.0677(6) Uani 0.541(12) 1 d . P B 2
H33D H 0.4098 0.5132 -0.0880 0.102 Uiso 0.541(12) 1 calc GR P B 2
H33E H 0.3686 0.5120 -0.0297 0.102 Uiso 0.541(12) 1 calc GR P B 2
H33F H 0.2492 0.5393 -0.0762 0.102 Uiso 0.541(12) 1 calc GR P B 2
C34 C 0.4024(3) 0.32591(19) 0.11929(12) 0.0496(8) Uani 1 1 d . . . .
H34A H 0.3901 0.3093 0.1553 0.059 Uiso 1 1 calc R . . .
H34B H 0.4612 0.3770 0.1211 0.059 Uiso 1 1 calc R . . .
C35 C 0.4846(3) 0.2600(2) 0.09479(11) 0.0473(8) Uani 1 1 d . . . .
C36 C 0.6502(4) 0.1949(2) 0.05888(12) 0.0558(9) Uani 1 1 d . . . .
C37 C 0.7751(4) 0.1720(3) 0.03568(13) 0.0714(11) Uani 1 1 d . . . .
H37 H 0.8401 0.2120 0.0246 0.086 Uiso 1 1 calc R . . .
C38 C 0.7992(5) 0.0892(3) 0.02964(15) 0.0826(12) Uani 1 1 d . . . .
H38 H 0.8834 0.0716 0.0146 0.099 Uiso 1 1 calc R . . .
C39 C 0.7034(5) 0.0312(3) 0.04503(16) 0.0871(13) Uani 1 1 d . . . .
H39 H 0.7236 -0.0252 0.0395 0.105 Uiso 1 1 calc R . . .
C40 C 0.5802(4) 0.0508(2) 0.06801(14) 0.0737(11) Uani 1 1 d . . . .
H40 H 0.5156 0.0100 0.0784 0.088 Uiso 1 1 calc R . . .
C41 C 0.5564(4) 0.1352(2) 0.07510(12) 0.0553(9) Uani 1 1 d . . . .
C42 C 0.3266(4) 0.1414(2) 0.12028(13) 0.0611(9) Uani 1 1 d . . . .
H42A H 0.2996 0.1772 0.1485 0.073 Uiso 1 1 calc R . . .
H42B H 0.3554 0.0872 0.1356 0.073 Uiso 1 1 calc R . . .
C43 C 0.1949(4) 0.1304(2) 0.08022(14) 0.0703(10) Uani 1 1 d . . . .
H43A H 0.2190 0.0919 0.0534 0.105 Uiso 1 1 calc GR . . .
H43B H 0.1674 0.1836 0.0643 0.105 Uiso 1 1 calc GR . . .
H43C H 0.1130 0.1086 0.0971 0.105 Uiso 1 1 calc GR . . .
N1 N -0.0933(3) 0.31097(16) 0.22023(9) 0.0496(7) Uani 1 1 d . . . .
N2 N -0.4314(3) 0.22723(19) 0.23350(10) 0.0602(8) Uani 1 1 d . . . .
N3 N -0.2682(3) 0.14331(18) 0.20236(10) 0.0563(7) Uani 1 1 d . . . .
N4 N 0.1556(3) 0.3164(2) 0.29927(10) 0.0676(8) Uani 1 1 d . . . .
N5 N 0.0089(3) 0.32188(16) 0.36276(10) 0.0589(6) Uani 1 1 d . . . .
N6 N 0.2579(2) 0.34320(15) 0.09139(9) 0.0450(6) Uani 1 1 d . . . .
N7 N 0.0058(3) 0.36757(17) 0.01392(10) 0.0571(7) Uani 1 1 d . . . .
N8 N 0.1495(3) 0.39781(18) -0.04745(11) 0.0677(6) Uani 1 1 d . . . .
N9 N 0.6021(3) 0.27335(17) 0.07116(10) 0.0537(7) Uani 1 1 d . . . .
N10 N 0.4519(3) 0.17758(16) 0.09818(10) 0.0526(7) Uani 1 1 d . . . .
O1A O -0.0231(5) 0.2889(3) 0.11512(17) 0.0742(18) Uani 0.537(5) 1 d D P A 1
H1AA H -0.0239 0.3153 0.0872 0.111 Uiso 0.537(5) 1 calc GR P A 1
O1B O 0.1846(6) 0.2788(4) 0.1911(2) 0.083(2) Uani 0.463(5) 1 d D P A 2
H1BA H 0.1534 0.2762 0.2202 0.124 Uiso 0.463(5) 1 calc GR P A 2

loop_
_atom_site_aniso_label
_atom_site_aniso_U_11
_atom_site_aniso_U_22
_atom_site_aniso_U_33
_atom_site_aniso_U_23
_atom_site_aniso_U_13
_atom_site_aniso_U_12
C1 0.053(2) 0.062(2) 0.054(2) -0.0017(17) 0.0108(17) -0.0016(17)
C2 0.0499(19) 0.062(2) 0.0476(19) -0.0006(16) 0.0024(15) 0.0036(16)
C3 0.0442(19) 0.071(2) 0.0484(19) 0.0039(16) -0.0035(15) -0.0003(17)
C4 0.0415(19) 0.070(2) 0.0462(19) -0.0015(16) -0.0088(15) 0.0050(17)
C5 0.045(2) 0.081(3) 0.0478(19) -0.0024(18) -0.0002(16) -0.0065(19)
C6 0.059(2) 0.104(4) 0.069(3) -0.007(2) 0.009(2) -0.012(2)
C7 0.082(3) 0.106(4) 0.082(3) 0.001(3) 0.015(2) -0.033(3)
C8 0.095(3) 0.087(3) 0.084(3) 0.005(2) 0.007(3) -0.025(3)
C9 0.077(3) 0.079(3) 0.077(3) -0.004(2) -0.001(2) -0.004(2)
C10 0.050(2) 0.074(3) 0.049(2) -0.0007(18) -0.0030(16) -0.0063(19)
C11 0.057(2) 0.081(3) 0.065(2) -0.0022(19) 0.0134(19) 0.0067(19)
C12 0.061(2) 0.093(3) 0.086(3) 0.007(2) 0.005(2) 0.023(2)
C13 0.049(2) 0.091(3) 0.0446(19) -0.0088(18) 0.0030(16) 0.0081(18)
C14 0.048(2) 0.064(2) 0.0413(18) -0.0037(15) 0.0019(15) 0.0006(16)
C15 0.056(2) 0.065(2) 0.054(2) 0.0042(17) -0.0052(18) -0.0026(17)
C16 0.054(2) 0.098(3) 0.081(3) 0.012(2) -0.015(2) 0.001(2)
C17 0.062(3) 0.084(3) 0.101(4) 0.005(3) -0.029(3) 0.002(2)
C18 0.100(4) 0.081(3) 0.070(3) 0.000(2) -0.033(3) 0.007(3)
C19 0.100(3) 0.073(3) 0.049(2) 0.0030(18) -0.009(2) 0.007(2)
C20 0.062(2) 0.047(2) 0.049(2) -0.0004(15) -0.0063(17) 0.0016(16)
C21 0.0646(14) 0.0627(12) 0.0500(12) -0.0015(10) 0.0093(10) 0.0019(11)
C22A 0.0646(14) 0.0627(12) 0.0500(12) -0.0015(10) 0.0093(10) 0.0019(11)
C22B 0.0646(14) 0.0627(12) 0.0500(12) -0.0015(10) 0.0093(10) 0.0019(11)
C23 0.0497(19) 0.057(2) 0.0475(18) 0.0021(15) 0.0067(15) 0.0015(16)
C24 0.050(2) 0.065(2) 0.0516(19) 0.0139(16) 0.0039(16) -0.0053(16)
C25 0.048(2) 0.051(2) 0.0487(19) 0.0083(15) 0.0027(15) -0.0032(15)
C26 0.053(2) 0.053(2) 0.054(2) 0.0000(16) -0.0043(17) -0.0010(16)
C27 0.052(2) 0.070(3) 0.082(3) -0.005(2) -0.005(2) 0.0000(18)
C28 0.068(3) 0.065(3) 0.105(3) -0.002(2) -0.030(3) -0.003(2)
C29 0.099(3) 0.068(3) 0.069(3) 0.009(2) -0.032(3) -0.006(2)
C30 0.096(3) 0.067(3) 0.057(2) 0.0125(18) -0.011(2) -0.010(2)
C31 0.060(2) 0.051(2) 0.052(2) 0.0075(16) -0.0067(17) -0.0039(16)
C32 0.0670(15) 0.0818(14) 0.0536(14) 0.0140(11) 0.0034(11) -0.0112(12)
C33A 0.0670(15) 0.0818(14) 0.0536(14) 0.0140(11) 0.0034(11) -0.0112(12)
C33B 0.0670(15) 0.0818(14) 0.0536(14) 0.0140(11) 0.0034(11) -0.0112(12)
C34 0.0442(18) 0.052(2) 0.0510(19) -0.0003(15) -0.0029(15) -0.0009(15)
C35 0.0409(18) 0.057(2) 0.0416(17) -0.0001(15) -0.0037(14) -0.0026(15)
C36 0.048(2) 0.072(2) 0.0447(19) -0.0024(17) -0.0073(16) 0.0091(18)
C37 0.057(2) 0.099(3) 0.057(2) 0.000(2) 0.0038(18) 0.008(2)
C38 0.075(3) 0.099(4) 0.073(3) -0.014(2) 0.003(2) 0.027(3)
C39 0.095(3) 0.081(3) 0.082(3) -0.024(2) -0.003(3) 0.023(3)
C40 0.078(3) 0.067(3) 0.074(3) -0.010(2) -0.001(2) 0.007(2)
C41 0.049(2) 0.063(2) 0.052(2) -0.0053(17) -0.0023(16) 0.0044(18)
C42 0.061(2) 0.060(2) 0.064(2) 0.0044(17) 0.0091(18) -0.0049(17)
C43 0.061(2) 0.068(2) 0.081(3) 0.000(2) 0.001(2) -0.0114(19)
N1 0.0421(15) 0.0683(18) 0.0380(14) -0.0013(12) 0.0033(12) -0.0010(13)
N2 0.0442(17) 0.080(2) 0.0565(17) -0.0020(15) 0.0048(14) 0.0007(15)
N3 0.0438(16) 0.075(2) 0.0497(16) 0.0000(14) 0.0034(13) 0.0020(15)
N4 0.0523(18) 0.102(2) 0.0476(17) 0.0059(15) 0.0021(14) 0.0079(16)
N5 0.0646(14) 0.0627(12) 0.0500(12) -0.0015(10) 0.0093(10) 0.0019(11)
N6 0.0405(14) 0.0515(16) 0.0429(14) 0.0058(12) 0.0036(11) 0.0017(12)
N7 0.0480(16) 0.071(2) 0.0511(17) 0.0042(14) 0.0016(13) -0.0068(14)
N8 0.0670(15) 0.0818(14) 0.0536(14) 0.0140(11) 0.0034(11) -0.0112(12)
N9 0.0440(16) 0.0660(19) 0.0497(16) 0.0006(13) -0.0014(13) 0.0039(14)
N10 0.0461(16) 0.0571(18) 0.0537(16) -0.0006(13) 0.0007(13) -0.0042(13)
O1A 0.074(3) 0.093(4) 0.060(3) -0.021(3) 0.023(3) -0.033(3)
O1B 0.088(4) 0.095(5) 0.071(4) 0.023(3) 0.033(3) 0.033(3)

loop_
_atom_type_symbol
_atom_type_description
_atom_type_scat_dispersion_real
_atom_type_scat_dispersion_imag
_atom_type_scat_source
C C 0.0033 0.0016 'International Tables Vol C Tables 4.2.6.8 and 6.1.1.4'
H H 0.0000 0.0000 'International Tables Vol C Tables 4.2.6.8 and 6.1.1.4'
N N 0.0061 0.0033 'International Tables Vol C Tables 4.2.6.8 and 6.1.1.4'
O O 0.0106 0.0060 'International Tables Vol C Tables 4.2.6.8 and 6.1.1.4'

loop_
_geom_angle_atom_site_label_1
_geom_angle_atom_site_label_2
_geom_angle_atom_site_label_3
_geom_angle
C2 C1 H1A 110.7
C2 C1 H1B 111.8
C2 C1 C23 111.8(3)
C23 C1 H1A 110.7
C23 C1 H1B 111.8
O1A C1 H1A 110.7
O1A C1 C2 107.6(3)
O1A C1 C23 105.2(3)
O1B C1 H1B 111.8
O1B C1 C2 100.3(3)
O1B C1 C23 108.7(3)
C1 C2 H2A 109.1
C1 C2 H2B 109.1
H2A C2 H2B 107.8
N1 C2 C1 112.7(3)
N1 C2 H2A 109.1
N1 C2 H2B 109.1
H3A C3 H3B 107.8
C4 C3 H3A 109.0
C4 C3 H3B 109.0
N1 C3 H3A 109.0
N1 C3 H3B 109.0
N1 C3 C4 113.0(3)
N2 C4 C3 124.5(3)
N2 C4 N3 112.6(3)
N3 C4 C3 122.9(3)
C6 C5 C10 120.5(4)
C6 C5 N2 129.6(4)
N2 C5 C10 109.9(3)
C5 C6 H6 121.1
C7 C6 C5 117.7(4)
C7 C6 H6 121.1
C6 C7 H7 119.3
C8 C7 C6 121.4(4)
C8 C7 H7 119.3
C7 C8 H8 118.8
C7 C8 C9 122.4(4)
C9 C8 H8 118.8
C8 C9 H9 122.0
C8 C9 C10 116.0(4)
C10 C9 H9 122.0
C9 C10 C5 122.1(4)
N3 C10 C5 105.6(3)
N3 C10 C9 132.3(4)
H11A C11 H11B 107.9
C12 C11 H11A 109.1
C12 C11 H11B 109.1
N3 C11 H11A 109.1
N3 C11 H11B 109.1
N3 C11 C12 112.3(3)
C11 C12 H12A 109.5
C11 C12 H12B 109.5
C11 C12 H12C 109.5
H12A C12 H12B 109.5
H12A C12 H12C 109.5
H12B C12 H12C 109.5
H13A C13 H13B 107.8
C14 C13 H13A 109.0
C14 C13 H13B 109.0
N1 C13 H13A 109.0
N1 C13 H13B 109.0
N1 C13 C14 112.8(3)
N4 C14 C13 127.4(3)
N4 C14 N5 113.3(3)
N5 C14 C13 119.2(3)
C16 C15 N4 130.3(3)
C20 C15 C16 120.2(3)
C20 C15 N4 109.4(3)
C15 C16 H16 121.4
C17 C16 C15 117.2(4)
C17 C16 H16 121.4
C16 C17 H17 119.1
C18 C17 C16 121.9(4)
C18 C17 H17 119.1
C17 C18 H18 119.0
C19 C18 C17 121.9(4)
C19 C18 H18 119.0
C18 C19 H19 121.7
C18 C19 C20 116.6(4)
C20 C19 H19 121.7
C19 C20 C15 122.1(3)
N5 C20 C15 106.1(3)
N5 C20 C19 131.8(3)
H21A C21 H21B 108.6
H21C C21 H21D 107.2
C22A C21 H21A 110.4
C22A C21 H21B 110.4
C22B C21 H21C 107.8
C22B C21 H21D 107.8
N5 C21 H21A 110.4
N5 C21 H21B 110.4
N5 C21 H21C 107.8
N5 C21 H21D 107.8
N5 C21 C22A 106.8(4)
N5 C21 C22B 117.9(4)
C21 C22A H22A 109.5
C21 C22A H22B 109.5
C21 C22A H22C 109.5
H22A C22A H22B 109.5
H22A C22A H22C 109.5
H22B C22A H22C 109.5
C21 C22B H22D 109.5
C21 C22B H22E 109.5
C21 C22B H22F 109.5
H22D C22B H22E 109.5
H22D C22B H22F 109.5
H22E C22B H22F 109.5
C1 C23 H23A 109.6
C1 C23 H23B 109.6
H23A C23 H23B 108.1
N6 C23 C1 110.3(3)
N6 C23 H23A 109.6
N6 C23 H23B 109.6
H24A C24 H24B 107.7
C25 C24 H24A 108.9
C25 C24 H24B 108.9
N6 C24 H24A 108.9
N6 C24 H24B 108.9
N6 C24 C25 113.5(2)
N7 C25 C24 126.5(3)
N7 C25 N8 113.0(3)
N8 C25 C24 120.5(3)
C31 C26 C27 120.0(3)
C31 C26 N7 109.7(3)
N7 C26 C27 130.2(3)
C26 C27 H27 121.2
C28 C27 C26 117.6(4)
C28 C27 H27 121.2
C27 C28 H28 119.2
C27 C28 C29 121.6(4)
C29 C28 H28 119.2
C28 C29 H29 119.1
C30 C29 C28 121.8(4)
C30 C29 H29 119.1
C29 C30 H30 121.7
C29 C30 C31 116.6(4)
C31 C30 H30 121.7
C26 C31 C30 122.4(3)
N8 C31 C26 105.6(3)
N8 C31 C30 132.0(3)
H32A C32 H32B 108.0
H32C C32 H32D 107.9
C33A C32 H32A 109.3
C33A C32 H32B 109.3
C33B C32 H32C 109.2
C33B C32 H32D 109.2
N8 C32 H32A 109.3
N8 C32 H32B 109.3
N8 C32 H32C 109.2
N8 C32 H32D 109.2
N8 C32 C33A 111.5(5)
N8 C32 C33B 111.8(4)
C32 C33A H33A 109.5
C32 C33A H33B 109.5
C32 C33A H33C 109.5
H33A C33A H33B 109.5
H33A C33A H33C 109.5
H33B C33A H33C 109.5
C32 C33B H33D 109.5
C32 C33B H33E 109.5
C32 C33B H33F 109.5
H33D C33B H33E 109.5
H33D C33B H33F 109.5
H33E C33B H33F 109.5
H34A C34 H34B 107.7
C35 C34 H34A 108.8
C35 C34 H34B 108.8
N6 C34 H34A 108.8
N6 C34 H34B 108.8
N6 C34 C35 113.7(2)
N9 C35 C34 124.1(3)
N9 C35 N10 112.6(3)
N10 C35 C34 123.1(3)
C41 C36 C37 120.5(4)
C41 C36 N9 110.1(3)
N9 C36 C37 129.4(4)
C36 C37 H37 121.4
C38 C37 C36 117.3(4)
C38 C37 H37 121.4
C37 C38 H38 119.4
C37 C38 C39 121.3(4)
C39 C38 H38 119.4
C38 C39 H39 118.3
C40 C39 C38 123.4(4)
C40 C39 H39 118.3
C39 C40 H40 122.2
C39 C40 C41 115.5(4)
C41 C40 H40 122.2
C36 C41 C40 122.0(3)
N10 C41 C36 105.6(3)
N10 C41 C40 132.4(3)
H42A C42 H42B 107.8
C43 C42 H42A 109.1
C43 C42 H42B 109.1
N10 C42 H42A 109.1
N10 C42 H42B 109.1
N10 C42 C43 112.5(3)
C42 C43 H43A 109.5
C42 C43 H43B 109.5
C42 C43 H43C 109.5
H43A C43 H43B 109.5
H43A C43 H43C 109.5
H43B C43 H43C 109.5
C3 N1 C2 111.0(2)
C13 N1 C2 113.8(3)
C13 N1 C3 109.8(2)
C4 N2 C5 105.0(3)
C4 N3 C11 127.8(3)
C10 N3 C4 106.8(3)
C10 N3 C11 125.4(3)
C14 N4 C15 105.2(3)
C14 N5 C20 105.9(3)
C14 N5 C21 127.2(3)
C20 N5 C21 126.8(3)
C24 N6 C23 113.1(2)
C24 N6 C34 110.1(2)
C34 N6 C23 110.0(2)
C25 N7 C26 105.2(3)
C25 N8 C31 106.4(3)
C25 N8 C32 128.4(3)
C31 N8 C32 125.1(3)
C35 N9 C36 104.7(3)
C35 N10 C42 127.0(3)
C41 N10 C35 107.0(3)
C41 N10 C42 126.0(3)
C1 O1A H1AA 109.5
C1 O1B H1BA 109.5

loop_
_geom_bond_atom_site_label_1
_geom_bond_atom_site_label_2
_geom_bond_distance
C1 H1A 1.0000
C1 H1B 1.0000
C1 C2 1.499(4)
C1 C23 1.511(4)
C1 O1A 1.458(5)
C1 O1B 1.484(6)
C2 H2A 0.9900
C2 H2B 0.9900
C2 N1 1.470(4)
C3 H3A 0.9900
C3 H3B 0.9900
C3 C4 1.491(4)
C3 N1 1.467(4)
C4 N2 1.317(4)
C4 N3 1.382(4)
C5 C6 1.393(5)
C5 C10 1.400(5)
C5 N2 1.398(4)
C6 H6 0.9500
C6 C7 1.385(6)
C7 H7 0.9500
C7 C8 1.380(6)
C8 H8 0.9500
C8 C9 1.393(5)
C9 H9 0.9500
C9 C10 1.398(5)
C10 N3 1.378(4)
C11 H11A 0.9900
C11 H11B 0.9900
C11 C12 1.519(5)
C11 N3 1.466(4)
C12 H12A 0.9800
C12 H12B 0.9800
C12 H12C 0.9800
C13 H13A 0.9900
C13 H13B 0.9900
C13 C14 1.493(4)
C13 N1 1.455(4)
C14 N4 1.306(4)
C14 N5 1.382(4)
C15 C16 1.398(5)
C15 C20 1.394(4)
C15 N4 1.404(4)
C16 H16 0.9500
C16 C17 1.381(5)
C17 H17 0.9500
C17 C18 1.380(6)
C18 H18 0.9500
C18 C19 1.376(5)
C19 H19 0.9500
C19 C20 1.390(4)
C20 N5 1.390(4)
C21 H21A 0.9900
C21 H21B 0.9900
C21 H21C 0.9900
C21 H21D 0.9900
C21 C22A 1.530(8)
C21 C22B 1.516(7)
C21 N5 1.441(4)
C22A H22A 0.9800
C22A H22B 0.9800
C22A H22C 0.9800
C22B H22D 0.9800
C22B H22E 0.9800
C22B H22F 0.9800
C23 H23A 0.9900
C23 H23B 0.9900
C23 N6 1.489(4)
C24 H24A 0.9900
C24 H24B 0.9900
C24 C25 1.510(4)
C24 N6 1.459(4)
C25 N7 1.307(4)
C25 N8 1.373(4)
C26 C27 1.398(4)
C26 C31 1.391(5)
C26 N7 1.397(4)
C27 H27 0.9500
C27 C28 1.382(5)
C28 H28 0.9500
C28 C29 1.394(6)
C29 H29 0.9500
C29 C30 1.373(5)
C30 H30 0.9500
C30 C31 1.400(5)
C31 N8 1.388(4)
C32 H32A 0.9900
C32 H32B 0.9900
C32 H32C 0.9900
C32 H32D 0.9900
C32 C33A 1.508(8)
C32 C33B 1.510(7)
C32 N8 1.479(4)
C33A H33A 0.9800
C33A H33B 0.9800
C33A H33C 0.9800
C33B H33D 0.9800
C33B H33E 0.9800
C33B H33F 0.9800
C34 H34A 0.9900
C34 H34B 0.9900
C34 C35 1.494(4)
C34 N6 1.467(3)
C35 N9 1.321(4)
C35 N10 1.380(4)
C36 C37 1.407(5)
C36 C41 1.396(5)
C36 N9 1.398(4)
C37 H37 0.9500
C37 C38 1.377(6)
C38 H38 0.9500
C38 C39 1.381(6)
C39 H39 0.9500
C39 C40 1.377(5)
C40 H40 0.9500
C40 C41 1.406(5)
C41 N10 1.374(4)
C42 H42A 0.9900
C42 H42B 0.9900
C42 C43 1.515(4)
C42 N10 1.468(4)
C43 H43A 0.9800
C43 H43B 0.9800
C43 H43C 0.9800
O1A H1AA 0.8400
O1B H1BA 0.8400

loop_
_geom_torsion_atom_site_label_1
_geom_torsion_atom_site_label_2
_geom_torsion_atom_site_label_3
_geom_torsion_atom_site_label_4
_geom_torsion
O1A_a C1 C2 N1 63.4(4)
C1 C2 N1 C3 -86.9(3)
C1 C2 N1 C13 148.6(3)
C1 C23 N6 C24 146.1(3)
C1 C23 N6 C34 -90.4(3)
C2 C1 C23 N6 176.3(2)
C3 C4 N2 C5 178.7(3)
C3 C4 N3 C10 -178.4(3)
C3 C4 N3 C11 4.1(5)
C4 C3 N1 C2 165.6(3)
C4 C3 N1 C13 -67.7(4)
C5 C6 C7 C8 -0.7(6)
C5 C10 N3 C4 -0.5(3)
C5 C10 N3 C11 177.1(3)
C6 C5 C10 C9 -0.4(5)
C6 C5 C10 N3 179.1(3)
C6 C5 N2 C4 -178.7(3)
C6 C7 C8 C9 0.2(7)
C7 C8 C9 C10 0.2(6)
C8 C9 C10 C5 -0.1(5)
C8 C9 C10 N3 -179.5(3)
C9 C10 N3 C4 179.0(3)
C9 C10 N3 C11 -3.4(5)
C10 C5 C6 C7 0.8(5)
C10 C5 N2 C4 -0.2(3)
C12 C11 N3 C4 97.2(4)
C12 C11 N3 C10 -79.8(4)
C13 C14 N4 C15 177.8(3)
C13 C14 N5 C20 -178.0(3)
C13 C14 N5 C21 -1.6(5)
C14 C13 N1 C2 -75.2(4)
C14 C13 N1 C3 159.7(3)
C15 C16 C17 C18 1.5(6)
C15 C20 N5 C14 -0.4(3)
C15 C20 N5 C21 -176.8(3)
C16 C15 C20 C19 -2.0(5)
C16 C15 C20 N5 178.6(3)
C16 C15 N4 C14 -177.8(4)
C16 C17 C18 C19 -2.0(7)
C17 C18 C19 C20 0.4(6)
C18 C19 C20 C15 1.6(5)
C18 C19 C20 N5 -179.1(3)
C19 C20 N5 C14 -179.8(3)
C19 C20 N5 C21 3.8(6)
C20 C15 C16 C17 0.4(5)
C20 C15 N4 C14 0.9(4)
C22A C21 N5 C14 -91.7(6)
C22A C21 N5 C20 83.9(6)
C22B C21 N5 C14 -69.4(6)
C22B C21 N5 C20 106.3(5)
C23 C1 C2 N1 178.4(3)
C24 C25 N7 C26 178.2(3)
C24 C25 N8 C31 -178.8(3)
C24 C25 N8 C32 3.5(5)
C25 C24 N6 C23 -75.9(3)
C25 C24 N6 C34 160.6(3)
C26 C27 C28 C29 1.0(6)
C26 C31 N8 C25 0.3(4)
C26 C31 N8 C32 178.1(3)
C27 C26 C31 C30 -1.6(5)
C27 C26 C31 N8 179.8(3)
C27 C26 N7 C25 -179.7(4)
C27 C28 C29 C30 -0.5(6)
C28 C29 C30 C31 -1.0(6)
C29 C30 C31 C26 2.1(5)
C29 C30 C31 N8 -179.8(3)
C30 C31 N8 C25 -178.0(3)
C30 C31 N8 C32 -0.2(6)
C31 C26 C27 C28 0.0(5)
C31 C26 N7 C25 1.1(4)
C33A C32 N8 C25 -103.7(6)
C33A C32 N8 C31 79.0(6)
C33B C32 N8 C25 -79.5(6)
C33B C32 N8 C31 103.2(5)
C34 C35 N9 C36 174.4(3)
C34 C35 N10 C41 -175.1(3)
C34 C35 N10 C42 7.1(4)
C35 C34 N6 C23 161.5(3)
C35 C34 N6 C24 -73.3(3)
C36 C37 C38 C39 1.0(5)
C36 C41 N10 C35 0.5(3)
C36 C41 N10 C42 178.4(3)
C37 C36 C41 C40 -1.5(5)
C37 C36 C41 N10 176.9(3)
C37 C36 N9 C35 -176.6(3)
C37 C38 C39 C40 -1.2(6)
C38 C39 C40 C41 0.1(6)
C39 C40 C41 C36 1.3(5)
C39 C40 C41 N10 -176.6(3)
C40 C41 N10 C35 178.6(3)
C40 C41 N10 C42 -3.5(5)
C41 C36 C37 C38 0.4(5)
C41 C36 N9 C35 1.0(3)
C43 C42 N10 C35 90.3(4)
C43 C42 N10 C41 -87.1(4)
N1 C3 C4 N2 110.3(3)
N1 C3 C4 N3 -71.1(4)
N1 C13 C14 N4 20.3(5)
N1 C13 C14 N5 -160.8(3)
N2 C4 N3 C10 0.3(3)
N2 C4 N3 C11 -177.2(3)
N2 C5 C6 C7 179.2(3)
N2 C5 C10 C9 -179.1(3)
N2 C5 C10 N3 0.4(3)
N3 C4 N2 C5 -0.1(3)
N4 C14 N5 C20 1.0(4)
N4 C14 N5 C21 177.4(3)
N4 C15 C16 C17 178.9(4)
N4 C15 C20 C19 179.2(3)
N4 C15 C20 N5 -0.2(4)
N5 C14 N4 C15 -1.2(4)
N6 C24 C25 N7 22.1(5)
N6 C24 C25 N8 -158.8(3)
N6 C34 C35 N9 110.0(3)
N6 C34 C35 N10 -75.4(4)
N7 C25 N8 C31 0.4(4)
N7 C25 N8 C32 -177.3(3)
N7 C26 C27 C28 -179.1(3)
N7 C26 C31 C30 177.7(3)
N7 C26 C31 N8 -0.8(4)
N8 C25 N7 C26 -0.9(4)
N9 C35 N10 C41 0.1(3)
N9 C35 N10 C42 -177.7(3)
N9 C36 C37 C38 177.7(3)
N9 C36 C41 C40 -179.3(3)
N9 C36 C41 N10 -1.0(3)
N10 C35 N9 C36 -0.7(3)
O1A C1 C23 N6 -67.3(4)
O1B C1 C2 N1 -66.5(4)
O1B C1 C23 N6 66.5(4)
